data_4081398
loop_
_publ_author_name
'Arrowsmith, Merle'
'Crimmin, Mark R.'
'Hill, Michael S.'
'Lomas, Sarah L.'
'MacDougall, Dugald J.'
'Mahon, Mary F.'

_publ_section_title
;
 Catalytic and Stoichiometric Cumulene Formation within Dimeric Group 2
 Acetylides
;
_journal_issue 17
_journal_name_full Organometallics
_journal_page_first 4961
_journal_paper_doi 10.1021/om400678d
_journal_volume 32
_journal_year 2013
_chemical_formula_sum 'C74 H104 Ca2 N6'
_chemical_formula_weight 1157.79
_chemical_name_systematic
; 
 ? 
;
_space_group_IT_number 2
_symmetry_cell_setting triclinic
_symmetry_space_group_name_Hall '-P 1'
_symmetry_space_group_name_H-M 'P -1'
_atom_sites_solution_hydrogens geom
_atom_sites_solution_primary direct
_atom_sites_solution_secondary difmap
_audit_creation_method SHELXL-97
_cell_angle_alpha 98.268(1)
_cell_angle_beta 109.380(2)
_cell_angle_gamma 110.718(2)
_cell_formula_units_Z 1
_cell_length_a 11.8484(4)
_cell_length_b 13.0646(5)
_cell_length_c 13.4038(6)
_cell_measurement_reflns_used 69625
_cell_measurement_temperature 150(2)
_cell_measurement_theta_max 27.485
_cell_measurement_theta_min 2.910
_cell_volume 1748.65(13)
_computing_cell_refinement 'HKL Scalepack (Otwinowski & Minor 1997)'
_computing_data_collection 'Collect (Bruker AXS BV, 1997-2004)'
_computing_data_reduction 'Denzo & Scalepack (Otwinowski & Minor, 1997)'
_computing_molecular_graphics 'ORTEX (P.McArdle, 1995)'
_computing_publication_material 'SHELXL-97/2 (Sheldrick,1997)'
_computing_structure_refinement 'SHELXL-97 (Sheldrick, 1997)'
_computing_structure_solution 'SHELXS-97 (Sheldrick, 1990)'
_diffrn_ambient_temperature 150(2)
_diffrn_measured_fraction_theta_full 0.965
_diffrn_measured_fraction_theta_max 0.965
_diffrn_measurement_device_type '95mm CCD camera on \k-goniostat'
_diffrn_measurement_method CCD
_diffrn_radiation_monochromator graphite
_diffrn_radiation_source 'fine-focus sealed tube'
_diffrn_radiation_type MoK\a
_diffrn_radiation_wavelength 0.71073
_diffrn_reflns_av_R_equivalents 0.0000
_diffrn_reflns_av_sigmaI/netI 0.1122
_diffrn_reflns_limit_h_max 15
_diffrn_reflns_limit_h_min -15
_diffrn_reflns_limit_k_max 16
_diffrn_reflns_limit_k_min -16
_diffrn_reflns_limit_l_max 17
_diffrn_reflns_limit_l_min -17
_diffrn_reflns_number 30938
_diffrn_reflns_theta_full 27.69
_diffrn_reflns_theta_max 27.69
_diffrn_reflns_theta_min 4.05
_exptl_absorpt_coefficient_mu 0.207
_exptl_absorpt_correction_T_max 0.968
_exptl_absorpt_correction_T_min 0.842
_exptl_absorpt_correction_type multi-scan
_exptl_absorpt_process_details
;
multi-scan from symmetry-related measurements 
 Sortav (Blessing 1995)
;
_exptl_crystal_colour colourless
_exptl_crystal_density_diffrn 1.099
_exptl_crystal_density_method 'not measured'
_exptl_crystal_description block
_exptl_crystal_F_000 630
_exptl_crystal_size_max 0.40
_exptl_crystal_size_mid 0.40
_exptl_crystal_size_min 0.20
_refine_diff_density_max 0.507
_refine_diff_density_min -0.412
_refine_diff_density_rms 0.069
_refine_ls_extinction_method none
_refine_ls_goodness_of_fit_ref 1.033
_refine_ls_hydrogen_treatment constr
_refine_ls_matrix_type full
_refine_ls_number_parameters 375
_refine_ls_number_reflns 30956
_refine_ls_number_restraints 0
_refine_ls_restrained_S_all 1.033
_refine_ls_R_factor_all 0.1387
_refine_ls_R_factor_gt 0.0885
_refine_ls_shift/su_max 0.000
_refine_ls_shift/su_mean 0.000
_refine_ls_structure_factor_coef Fsqd
_refine_ls_weighting_details 'calc w=1/[\s^2^(Fo^2^)+(0.0930P)^2^+2.7305P] where P=(Fo^2^+2Fc^2^)/3'
_refine_ls_weighting_scheme calc
_refine_ls_wR_factor_gt 0.2079
_refine_ls_wR_factor_ref 0.2470
_reflns_number_gt 20554
_reflns_number_total 30956
_reflns_threshold_expression >2sigma(I)
_cod_data_source_file om400678d_si_002.cif
_cod_data_source_block k08msh60-Cpd-10
_cod_original_cell_volume 1748.65(12)
_cod_original_sg_symbol_H-M P-1
_cod_database_code 4081398

loop_
_symmetry_equiv_pos_as_xyz
'x, y, z'
'-x, -y, -z'

loop_
_atom_site_label
_atom_site_type_symbol
_atom_site_fract_x
_atom_site_fract_y
_atom_site_fract_z
_atom_site_U_iso_or_equiv
_atom_site_adp_type
_atom_site_occupancy
_atom_site_symmetry_multiplicity
_atom_site_calc_flag
_atom_site_refinement_flags
Ca1 Ca 0.15467(4) 0.60924(4) 0.10396(4) 0.03166(13) Uani 1 1 d .
N1 N 0.30956(17) 0.77986(15) 0.10648(16) 0.0310(4) Uani 1 1 d .
N2 N 0.31404(18) 0.65578(16) 0.28167(16) 0.0341(4) Uani 1 1 d .
N3 N -0.35289(19) 0.62501(17) 0.06917(19) 0.0473(5) Uani 1 1 d .
C1 C 0.5297(2) 0.9312(2) 0.1501(2) 0.0446(6) Uani 1 1 d .
H1A H 0.5208 0.9078 0.0740 0.067 Uiso 1 1 calc R
H1B H 0.6217 0.9557 0.2019 0.067 Uiso 1 1 calc R
H1C H 0.5051 0.9950 0.1595 0.067 Uiso 1 1 calc R
C2 C 0.4391(2) 0.83113(18) 0.17297(19) 0.0317(5) Uani 1 1 d .
C3 C 0.4975(2) 0.80000(19) 0.26460(19) 0.0363(5) Uani 1 1 d .
H3 H 0.5916 0.8338 0.2952 0.044 Uiso 1 1 calc R
C4 C 0.4418(2) 0.7273(2) 0.3199(2) 0.0378(5) Uani 1 1 d .
C5 C 0.5375(3) 0.7369(3) 0.4329(2) 0.0574(7) Uani 1 1 d .
H5A H 0.5132 0.7669 0.4899 0.086 Uiso 1 1 calc R
H5B H 0.6277 0.7890 0.4464 0.086 Uiso 1 1 calc R
H5C H 0.5333 0.6611 0.4352 0.086 Uiso 1 1 calc R
C6 C 0.25664(19) 0.83273(17) 0.02786(19) 0.0322(5) Uani 1 1 d .
C7 C 0.2225(2) 0.92015(19) 0.0650(2) 0.0376(5) Uani 1 1 d .
C8 C 0.1678(2) 0.9695(2) -0.0118(2) 0.0435(6) Uani 1 1 d .
H8 H 0.1446 1.0283 0.0119 0.052 Uiso 1 1 calc R
C9 C 0.1462(3) 0.9355(2) -0.1214(2) 0.0459(6) Uani 1 1 d .
H9 H 0.1103 0.9714 -0.1720 0.055 Uiso 1 1 calc R
C10 C 0.1780(2) 0.8471(2) -0.1574(2) 0.0439(6) Uani 1 1 d .
H10 H 0.1627 0.8230 -0.2329 0.053 Uiso 1 1 calc R
C11 C 0.2314(2) 0.79461(19) -0.08405(19) 0.0348(5) Uani 1 1 d .
C12 C 0.2410(3) 0.9585(2) 0.1831(2) 0.0478(6) Uani 1 1 d .
H12 H 0.2810 0.9138 0.2256 0.057 Uiso 1 1 calc R
C13 C 0.3345(4) 1.0871(3) 0.2387(3) 0.0850(11) Uani 1 1 d .
H13A H 0.3436 1.1090 0.3150 0.128 Uiso 1 1 calc R
H13B H 0.2976 1.1322 0.1973 0.128 Uiso 1 1 calc R
H13C H 0.4217 1.1020 0.2390 0.128 Uiso 1 1 calc R
C14 C 0.1097(4) 0.9357(4) 0.1891(3) 0.0963(13) Uani 1 1 d .
H14A H 0.1238 0.9601 0.2666 0.144 Uiso 1 1 calc R
H14B H 0.0511 0.8536 0.1570 0.144 Uiso 1 1 calc R
H14C H 0.0689 0.9785 0.1475 0.144 Uiso 1 1 calc R
C15 C 0.2596(2) 0.6967(2) -0.1282(2) 0.0412(6) Uani 1 1 d .
H15 H 0.2860 0.6627 -0.0670 0.049 Uiso 1 1 calc R
C16 C 0.1378(3) 0.6023(2) -0.2246(2) 0.0528(7) Uani 1 1 d .
H16A H 0.1601 0.5412 -0.2507 0.079 Uiso 1 1 calc R
H16B H 0.1081 0.6339 -0.2851 0.079 Uiso 1 1 calc R
H16C H 0.0667 0.5711 -0.2002 0.079 Uiso 1 1 calc R
C17 C 0.3766(3) 0.7409(3) -0.1624(3) 0.0591(7) Uani 1 1 d .
H17A H 0.3929 0.6765 -0.1905 0.089 Uiso 1 1 calc R
H17B H 0.4562 0.7969 -0.0980 0.089 Uiso 1 1 calc R
H17C H 0.3547 0.7774 -0.2205 0.089 Uiso 1 1 calc R
C18 C 0.2693(2) 0.5970(2) 0.3544(2) 0.0381(5) Uani 1 1 d .
C19 C 0.2285(2) 0.6506(2) 0.4262(2) 0.0476(6) Uani 1 1 d .
C20 C 0.1843(3) 0.5918(3) 0.4946(2) 0.0598(8) Uani 1 1 d .
H20 H 0.1563 0.6262 0.5433 0.072 Uiso 1 1 calc R
C21 C 0.1801(3) 0.4849(3) 0.4932(3) 0.0621(8) Uani 1 1 d .
H21 H 0.1517 0.4473 0.5420 0.075 Uiso 1 1 calc R
C22 C 0.2171(3) 0.4324(3) 0.4210(2) 0.0543(7) Uani 1 1 d .
H22 H 0.2135 0.3585 0.4202 0.065 Uiso 1 1 calc R
C23 C 0.2598(2) 0.4863(2) 0.3489(2) 0.0426(6) Uani 1 1 d .
C24 C 0.2258(3) 0.7652(2) 0.4257(2) 0.0540(7) Uani 1 1 d .
H24 H 0.2690 0.7963 0.3772 0.065 Uiso 1 1 calc R
C25 C 0.0872(4) 0.7531(4) 0.3791(4) 0.1045(15) Uani 1 1 d .
H25A H 0.0883 0.8283 0.3783 0.157 Uiso 1 1 calc R
H25B H 0.0426 0.7220 0.4251 0.157 Uiso 1 1 calc R
H25C H 0.0396 0.7011 0.3034 0.157 Uiso 1 1 calc R
C26 C 0.3015(6) 0.8534(4) 0.5418(4) 0.1281(19) Uani 1 1 d .
H26A H 0.3929 0.8620 0.5736 0.192 Uiso 1 1 calc R
H26B H 0.2577 0.8267 0.5898 0.192 Uiso 1 1 calc R
H26C H 0.3018 0.9274 0.5359 0.192 Uiso 1 1 calc R
C27 C 0.2941(3) 0.4238(2) 0.2677(2) 0.0455(6) Uani 1 1 d .
H27 H 0.3127 0.4723 0.2186 0.055 Uiso 1 1 calc R
C28 C 0.4177(3) 0.4057(3) 0.3233(3) 0.0684(8) Uani 1 1 d .
H28A H 0.4917 0.4795 0.3712 0.103 Uiso 1 1 calc R
H28B H 0.4402 0.3724 0.2666 0.103 Uiso 1 1 calc R
H28C H 0.4007 0.3538 0.3680 0.103 Uiso 1 1 calc R
C29 C 0.1783(3) 0.3088(2) 0.1935(3) 0.0609(8) Uani 1 1 d .
H29A H 0.2039 0.2710 0.1420 0.091 Uiso 1 1 calc R
H29B H 0.1018 0.3216 0.1516 0.091 Uiso 1 1 calc R
H29C H 0.1548 0.2601 0.2394 0.091 Uiso 1 1 calc R
C30 C -0.0835(2) 0.57298(18) 0.04426(19) 0.0359(5) Uani 1 1 d .
C31 C -0.1968(2) 0.56040(19) 0.0205(2) 0.0381(5) Uani 1 1 d .
C32 C -0.3359(2) 0.5474(2) -0.0073(2) 0.0438(6) Uani 1 1 d .
H32A H -0.3705 0.5576 -0.0814 0.053 Uiso 1 1 calc R
H32B H -0.3914 0.4680 -0.0125 0.053 Uiso 1 1 calc R
C33 C -0.3177(3) 0.6081(3) 0.1764(3) 0.0689(9) Uani 1 1 d .
H33A H -0.3630 0.5266 0.1688 0.103 Uiso 1 1 calc R
H33B H -0.3444 0.6525 0.2217 0.103 Uiso 1 1 calc R
H33C H -0.2217 0.6336 0.2122 0.103 Uiso 1 1 calc R
C34 C -0.2852(3) 0.7442(3) 0.0733(4) 0.0784(11) Uani 1 1 d .
H34A H -0.1892 0.7693 0.1080 0.118 Uiso 1 1 calc R
H34B H -0.3100 0.7925 0.1166 0.118 Uiso 1 1 calc R
H34C H -0.3112 0.7508 -0.0021 0.118 Uiso 1 1 calc R
C40 C -0.1005(3) 0.8919(3) 0.4564(3) 0.0698(9) Uani 1 1 d .
H40 H -0.1703 0.8167 0.4262 0.084 Uiso 1 1 calc R
C41 C -0.0860(3) 0.9621(4) 0.3910(3) 0.0762(10) Uani 1 1 d .
H41 H -0.1459 0.9356 0.3152 0.091 Uiso 1 1 calc R
C42 C 0.0140(4) 1.0699(4) 0.4339(3) 0.0758(9) Uani 1 1 d .
H42 H 0.0240 1.1187 0.3881 0.091 Uiso 1 1 calc R

loop_
_atom_site_aniso_label
_atom_site_aniso_U_11
_atom_site_aniso_U_22
_atom_site_aniso_U_33
_atom_site_aniso_U_23
_atom_site_aniso_U_13
_atom_site_aniso_U_12
Ca1 0.0252(2) 0.0312(2) 0.0343(3) 0.00590(18) 0.01046(18) 0.01072(18)
N1 0.0262(9) 0.0306(9) 0.0360(11) 0.0091(8) 0.0126(8) 0.0126(8)
N2 0.0297(10) 0.0395(10) 0.0336(11) 0.0098(8) 0.0136(8) 0.0154(9)
N3 0.0338(10) 0.0454(12) 0.0622(15) 0.0062(10) 0.0203(10) 0.0200(9)
C1 0.0317(12) 0.0405(13) 0.0575(17) 0.0165(12) 0.0162(11) 0.0126(11)
C2 0.0281(11) 0.0295(11) 0.0408(13) 0.0050(10) 0.0176(10) 0.0150(9)
C3 0.0239(10) 0.0375(12) 0.0412(14) 0.0047(10) 0.0116(9) 0.0109(9)
C4 0.0333(12) 0.0442(13) 0.0346(13) 0.0079(10) 0.0124(10) 0.0182(11)
C5 0.0381(14) 0.0778(19) 0.0434(16) 0.0224(14) 0.0074(12) 0.0180(14)
C6 0.0240(11) 0.0276(10) 0.0411(13) 0.0077(10) 0.0126(9) 0.0086(9)
C7 0.0351(12) 0.0342(12) 0.0460(15) 0.0136(11) 0.0171(11) 0.0165(10)
C8 0.0444(14) 0.0386(13) 0.0572(17) 0.0163(12) 0.0240(12) 0.0248(12)
C9 0.0497(15) 0.0479(14) 0.0500(17) 0.0241(13) 0.0212(12) 0.0275(12)
C10 0.0477(15) 0.0445(14) 0.0467(15) 0.0186(12) 0.0221(12) 0.0230(12)
C11 0.0339(12) 0.0336(11) 0.0354(13) 0.0100(10) 0.0139(10) 0.0133(10)
C12 0.0573(16) 0.0497(14) 0.0485(16) 0.0123(12) 0.0240(13) 0.0350(13)
C13 0.073(2) 0.077(2) 0.066(2) -0.0161(18) 0.0213(18) 0.0118(19)
C14 0.064(2) 0.131(3) 0.068(2) -0.005(2) 0.0396(19) 0.017(2)
C15 0.0497(14) 0.0421(13) 0.0388(14) 0.0120(11) 0.0221(11) 0.0237(11)
C16 0.0645(17) 0.0453(14) 0.0445(16) 0.0059(12) 0.0209(13) 0.0235(13)
C17 0.0557(17) 0.0641(18) 0.071(2) 0.0167(16) 0.0382(16) 0.0310(15)
C18 0.0322(12) 0.0496(14) 0.0335(13) 0.0140(11) 0.0125(10) 0.0191(11)
C19 0.0415(14) 0.0645(16) 0.0414(15) 0.0159(13) 0.0198(11) 0.0250(13)
C20 0.0565(18) 0.090(2) 0.0462(17) 0.0225(16) 0.0307(14) 0.0361(17)
C21 0.0600(19) 0.082(2) 0.0555(19) 0.0377(17) 0.0325(15) 0.0286(17)
C22 0.0557(17) 0.0616(17) 0.0546(18) 0.0300(15) 0.0272(14) 0.0257(14)
C23 0.0304(12) 0.0515(14) 0.0411(15) 0.0167(12) 0.0115(11) 0.0142(11)
C24 0.0597(17) 0.0625(17) 0.0499(17) 0.0113(14) 0.0300(14) 0.0325(14)
C25 0.074(3) 0.095(3) 0.147(4) 0.038(3) 0.032(3) 0.052(2)
C26 0.142(4) 0.081(3) 0.106(4) -0.011(2) -0.005(3) 0.056(3)
C27 0.0502(15) 0.0428(13) 0.0516(16) 0.0191(12) 0.0250(13) 0.0230(12)
C28 0.0562(18) 0.079(2) 0.071(2) 0.0154(17) 0.0197(16) 0.0382(17)
C29 0.0633(19) 0.0558(17) 0.063(2) 0.0150(15) 0.0249(16) 0.0273(15)
C30 0.0346(12) 0.0306(11) 0.0393(13) 0.0054(9) 0.0160(10) 0.0116(9)
C31 0.0338(12) 0.0343(12) 0.0425(14) 0.0032(10) 0.0154(10) 0.0140(10)
C32 0.0304(12) 0.0491(14) 0.0496(15) 0.0036(11) 0.0173(11) 0.0180(11)
C33 0.0562(17) 0.100(2) 0.063(2) 0.0127(18) 0.0306(15) 0.0456(18)
C34 0.0550(19) 0.0465(16) 0.137(3) 0.0148(19) 0.047(2) 0.0240(15)
C40 0.0452(16) 0.090(2) 0.058(2) 0.0006(18) 0.0196(15) 0.0215(16)
C41 0.0546(19) 0.114(3) 0.0429(18) 0.0106(19) 0.0120(15) 0.030(2)
C42 0.071(2) 0.103(3) 0.061(2) 0.0258(19) 0.0326(18) 0.040(2)

loop_
_atom_type_symbol
_atom_type_description
_atom_type_scat_dispersion_real
_atom_type_scat_dispersion_imag
_atom_type_scat_source
C C 0.0033 0.0016 'International Tables Vol C Tables 4.2.6.8 and 6.1.1.4'
H H 0.0000 0.0000 'International Tables Vol C Tables 4.2.6.8 and 6.1.1.4'
N N 0.0061 0.0033 'International Tables Vol C Tables 4.2.6.8 and 6.1.1.4'
Ca Ca 0.2262 0.3064 'International Tables Vol C Tables 4.2.6.8 and 6.1.1.4'

loop_
_geom_angle_atom_site_label_1
_geom_angle_atom_site_label_2
_geom_angle_atom_site_label_3
_geom_angle
_geom_angle_site_symmetry_1
_geom_angle_site_symmetry_3
N1 Ca1 N2 81.69(6) . .
N1 Ca1 C30 120.52(7) . .
N2 Ca1 C30 128.66(7) . .
N1 Ca1 C30 118.89(7) . 2_565
N2 Ca1 C30 121.74(7) . 2_565
C30 Ca1 C30 89.24(7) . 2_565
N1 Ca1 C31 102.86(6) . 2_565
N2 Ca1 C31 102.58(7) . 2_565
C30 Ca1 C31 114.27(7) . 2_565
C30 Ca1 C31 25.03(6) 2_565 2_565
N1 Ca1 C6 24.11(6) . .
N2 Ca1 C6 104.12(6) . .
C30 Ca1 C6 98.82(6) . .
C30 Ca1 C6 112.18(7) 2_565 .
C31 Ca1 C6 105.99(6) 2_565 .
N1 Ca1 C18 104.32(6) . .
N2 Ca1 C18 23.76(6) . .
C30 Ca1 C18 109.21(7) . .
C30 Ca1 C18 114.54(7) 2_565 .
C31 Ca1 C18 104.06(7) 2_565 .
C6 Ca1 C18 124.92(6) . .
N1 Ca1 Ca1 134.11(5) . 2_565
N2 Ca1 Ca1 143.89(5) . 2_565
C30 Ca1 Ca1 44.97(5) . 2_565
C30 Ca1 Ca1 44.27(5) 2_565 2_565
C31 Ca1 Ca1 69.30(5) 2_565 2_565
C6 Ca1 Ca1 111.95(4) . 2_565
C18 Ca1 Ca1 121.54(4) . 2_565
C2 N1 C6 118.97(16) . .
C2 N1 Ca1 126.47(14) . .
C6 N1 Ca1 114.55(12) . .
C4 N2 C18 118.12(19) . .
C4 N2 Ca1 125.92(14) . .
C18 N2 Ca1 115.90(14) . .
C33 N3 C32 112.0(2) . .
C33 N3 C34 112.8(3) . .
C32 N3 C34 111.9(2) . .
C2 C1 H1A 109.5 . .
C2 C1 H1B 109.5 . .
H1A C1 H1B 109.5 . .
C2 C1 H1C 109.5 . .
H1A C1 H1C 109.5 . .
H1B C1 H1C 109.5 . .
N1 C2 C3 124.16(18) . .
N1 C2 C1 119.1(2) . .
C3 C2 C1 116.75(19) . .
C2 C3 C4 131.31(19) . .
C2 C3 H3 114.3 . .
C4 C3 H3 114.3 . .
N2 C4 C3 124.9(2) . .
N2 C4 C5 119.7(2) . .
C3 C4 C5 115.4(2) . .
C4 C5 H5A 109.5 . .
C4 C5 H5B 109.5 . .
H5A C5 H5B 109.5 . .
C4 C5 H5C 109.5 . .
H5A C5 H5C 109.5 . .
H5B C5 H5C 109.5 . .
C11 C6 C7 120.6(2) . .
C11 C6 N1 121.23(19) . .
C7 C6 N1 118.0(2) . .
C11 C6 Ca1 106.77(13) . .
C7 C6 Ca1 114.67(14) . .
N1 C6 Ca1 41.34(9) . .
C8 C7 C6 118.2(2) . .
C8 C7 C12 119.8(2) . .
C6 C7 C12 122.0(2) . .
C9 C8 C7 121.8(2) . .
C9 C8 H8 119.1 . .
C7 C8 H8 119.1 . .
C8 C9 C10 119.3(2) . .
C8 C9 H9 120.3 . .
C10 C9 H9 120.3 . .
C11 C10 C9 120.8(2) . .
C11 C10 H10 119.6 . .
C9 C10 H10 119.6 . .
C10 C11 C6 119.2(2) . .
C10 C11 C15 118.6(2) . .
C6 C11 C15 122.2(2) . .
C7 C12 C14 110.8(2) . .
C7 C12 C13 111.8(2) . .
C14 C12 C13 108.9(3) . .
C7 C12 H12 108.4 . .
C14 C12 H12 108.4 . .
C13 C12 H12 108.4 . .
C12 C13 H13A 109.5 . .
C12 C13 H13B 109.5 . .
H13A C13 H13B 109.5 . .
C12 C13 H13C 109.5 . .
H13A C13 H13C 109.5 . .
H13B C13 H13C 109.5 . .
C12 C14 H14A 109.5 . .
C12 C14 H14B 109.5 . .
H14A C14 H14B 109.5 . .
C12 C14 H14C 109.5 . .
H14A C14 H14C 109.5 . .
H14B C14 H14C 109.5 . .
C11 C15 C16 112.0(2) . .
C11 C15 C17 111.0(2) . .
C16 C15 C17 110.4(2) . .
C11 C15 H15 107.8 . .
C16 C15 H15 107.8 . .
C17 C15 H15 107.8 . .
C15 C16 H16A 109.5 . .
C15 C16 H16B 109.5 . .
H16A C16 H16B 109.5 . .
C15 C16 H16C 109.5 . .
H16A C16 H16C 109.5 . .
H16B C16 H16C 109.5 . .
C15 C17 H17A 109.5 . .
C15 C17 H17B 109.5 . .
H17A C17 H17B 109.5 . .
C15 C17 H17C 109.5 . .
H17A C17 H17C 109.5 . .
H17B C17 H17C 109.5 . .
C23 C18 C19 120.8(2) . .
C23 C18 N2 120.1(2) . .
C19 C18 N2 119.0(2) . .
C23 C18 Ca1 107.73(16) . .
C19 C18 Ca1 114.41(16) . .
N2 C18 Ca1 40.34(10) . .
C20 C19 C18 117.9(3) . .
C20 C19 C24 120.3(2) . .
C18 C19 C24 121.7(2) . .
C21 C20 C19 121.6(3) . .
C21 C20 H20 119.2 . .
C19 C20 H20 119.2 . .
C20 C21 C22 119.9(2) . .
C20 C21 H21 120.0 . .
C22 C21 H21 120.0 . .
C21 C22 C23 121.0(3) . .
C21 C22 H22 119.5 . .
C23 C22 H22 119.5 . .
C22 C23 C18 118.6(2) . .
C22 C23 C27 119.3(2) . .
C18 C23 C27 122.1(2) . .
C25 C24 C19 111.2(3) . .
C25 C24 C26 108.6(3) . .
C19 C24 C26 113.0(3) . .
C25 C24 H24 108.0 . .
C19 C24 H24 108.0 . .
C26 C24 H24 108.0 . .
C24 C25 H25A 109.5 . .
C24 C25 H25B 109.5 . .
H25A C25 H25B 109.5 . .
C24 C25 H25C 109.5 . .
H25A C25 H25C 109.5 . .
H25B C25 H25C 109.5 . .
C24 C26 H26A 109.5 . .
C24 C26 H26B 109.5 . .
H26A C26 H26B 109.5 . .
C24 C26 H26C 109.5 . .
H26A C26 H26C 109.5 . .
H26B C26 H26C 109.5 . .
C23 C27 C28 113.3(2) . .
C23 C27 C29 111.7(2) . .
C28 C27 C29 109.7(2) . .
C23 C27 H27 107.3 . .
C28 C27 H27 107.3 . .
C29 C27 H27 107.3 . .
C27 C28 H28A 109.5 . .
C27 C28 H28B 109.5 . .
H28A C28 H28B 109.5 . .
C27 C28 H28C 109.5 . .
H28A C28 H28C 109.5 . .
H28B C28 H28C 109.5 . .
C27 C29 H29A 109.5 . .
C27 C29 H29B 109.5 . .
H29A C29 H29B 109.5 . .
C27 C29 H29C 109.5 . .
H29A C29 H29C 109.5 . .
H29B C29 H29C 109.5 . .
C31 C30 Ca1 176.33(19) . .
C31 C30 Ca1 92.86(16) . 2_565
Ca1 C30 Ca1 90.76(7) . 2_565
C30 C31 C32 178.7(2) . .
C30 C31 Ca1 62.10(14) . 2_565
C32 C31 Ca1 119.14(15) . 2_565
N3 C32 C31 116.5(2) . .
N3 C32 H32A 108.2 . .
C31 C32 H32A 108.2 . .
N3 C32 H32B 108.2 . .
C31 C32 H32B 108.2 . .
H32A C32 H32B 107.3 . .
N3 C33 H33A 109.5 . .
N3 C33 H33B 109.5 . .
H33A C33 H33B 109.5 . .
N3 C33 H33C 109.5 . .
H33A C33 H33C 109.5 . .
H33B C33 H33C 109.5 . .
N3 C34 H34A 109.5 . .
N3 C34 H34B 109.5 . .
H34A C34 H34B 109.5 . .
N3 C34 H34C 109.5 . .
H34A C34 H34C 109.5 . .
H34B C34 H34C 109.5 . .
C41 C40 C42 120.0(3) . 2_576
C41 C40 H40 120.0 . .
C42 C40 H40 120.0 2_576 .
C42 C41 C40 120.3(3) . .
C42 C41 H41 119.9 . .
C40 C41 H41 119.9 . .
C41 C42 C40 119.7(3) . 2_576
C41 C42 H42 120.1 . .
C40 C42 H42 120.1 2_576 .

loop_
_geom_bond_atom_site_label_1
_geom_bond_atom_site_label_2
_geom_bond_distance
_geom_bond_site_symmetry_2
Ca1 N1 2.3196(17) .
Ca1 N2 2.3228(19) .
Ca1 C30 2.505(2) .
Ca1 C30 2.536(2) 2_565
Ca1 C31 2.866(2) 2_565
Ca1 C6 3.194(2) .
Ca1 C18 3.228(2) .
Ca1 Ca1 3.5887(8) 2_565
N1 C2 1.339(3) .
N1 C6 1.435(3) .
N2 C4 1.332(3) .
N2 C18 1.446(3) .
N3 C33 1.431(4) .
N3 C32 1.449(3) .
N3 C34 1.461(4) .
C1 C2 1.516(3) .
C1 H1A 0.9800 .
C1 H1B 0.9800 .
C1 H1C 0.9800 .
C2 C3 1.390(3) .
C3 C4 1.404(3) .
C3 H3 0.9500 .
C4 C5 1.516(4) .
C5 H5A 0.9800 .
C5 H5B 0.9800 .
C5 H5C 0.9800 .
C6 C11 1.403(3) .
C6 C7 1.419(3) .
C7 C8 1.393(3) .
C7 C12 1.507(4) .
C8 C9 1.379(4) .
C8 H8 0.9500 .
C9 C10 1.405(4) .
C9 H9 0.9500 .
C10 C11 1.388(3) .
C10 H10 0.9500 .
C11 C15 1.522(3) .
C12 C14 1.509(4) .
C12 C13 1.543(4) .
C12 H12 1.0000 .
C13 H13A 0.9800 .
C13 H13B 0.9800 .
C13 H13C 0.9800 .
C14 H14A 0.9800 .
C14 H14B 0.9800 .
C14 H14C 0.9800 .
C15 C16 1.523(4) .
C15 C17 1.548(3) .
C15 H15 1.0000 .
C16 H16A 0.9800 .
C16 H16B 0.9800 .
C16 H16C 0.9800 .
C17 H17A 0.9800 .
C17 H17B 0.9800 .
C17 H17C 0.9800 .
C18 C23 1.399(3) .
C18 C19 1.416(4) .
C19 C20 1.393(4) .
C19 C24 1.509(4) .
C20 C21 1.377(4) .
C20 H20 0.9500 .
C21 C22 1.380(4) .
C21 H21 0.9500 .
C22 C23 1.397(3) .
C22 H22 0.9500 .
C23 C27 1.515(4) .
C24 C25 1.490(5) .
C24 C26 1.543(5) .
C24 H24 1.0000 .
C25 H25A 0.9800 .
C25 H25B 0.9800 .
C25 H25C 0.9800 .
C26 H26A 0.9800 .
C26 H26B 0.9800 .
C26 H26C 0.9800 .
C27 C28 1.525(4) .
C27 C29 1.528(4) .
C27 H27 1.0000 .
C28 H28A 0.9800 .
C28 H28B 0.9800 .
C28 H28C 0.9800 .
C29 H29A 0.9800 .
C29 H29B 0.9800 .
C29 H29C 0.9800 .
C30 C31 1.214(3) .
C30 Ca1 2.536(2) 2_565
C31 C32 1.504(3) .
C31 Ca1 2.866(2) 2_565
C32 H32A 0.9900 .
C32 H32B 0.9900 .
C33 H33A 0.9800 .
C33 H33B 0.9800 .
C33 H33C 0.9800 .
C34 H34A 0.9800 .
C34 H34B 0.9800 .
C34 H34C 0.9800 .
C40 C41 1.363(5) .
C40 C42 1.374(5) 2_576
C40 H40 0.9500 .
C41 C42 1.362(5) .
C41 H41 0.9500 .
C42 C40 1.374(5) 2_576
C42 H42 0.9500 .

loop_
_geom_torsion_atom_site_label_1
_geom_torsion_atom_site_label_2
_geom_torsion_atom_site_label_3
_geom_torsion_atom_site_label_4
_geom_torsion
_geom_torsion_site_symmetry_1
_geom_torsion_site_symmetry_4
N2 Ca1 N1 C2 21.32(17) . .
C30 Ca1 N1 C2 151.61(17) . .
C30 Ca1 N1 C2 -100.46(18) 2_565 .
C31 Ca1 N1 C2 -79.77(18) 2_565 .
C6 Ca1 N1 C2 179.8(3) . .
C18 Ca1 N1 C2 28.62(19) . .
Ca1 Ca1 N1 C2 -153.30(15) 2_565 .
N2 Ca1 N1 C6 -158.45(15) . .
C30 Ca1 N1 C6 -28.15(17) . .
C30 Ca1 N1 C6 79.78(16) 2_565 .
C31 Ca1 N1 C6 100.46(15) 2_565 .
C18 Ca1 N1 C6 -151.15(14) . .
Ca1 Ca1 N1 C6 26.94(17) 2_565 .
N1 Ca1 N2 C4 -20.55(18) . .
C30 Ca1 N2 C4 -143.26(17) . .
C30 Ca1 N2 C4 98.39(19) 2_565 .
C31 Ca1 N2 C4 80.86(18) 2_565 .
C6 Ca1 N2 C4 -29.45(19) . .
C18 Ca1 N2 C4 177.2(3) . .
Ca1 Ca1 N2 C4 152.89(15) 2_565 .
N1 Ca1 N2 C18 162.21(16) . .
C30 Ca1 N2 C18 39.50(18) . .
C30 Ca1 N2 C18 -78.85(17) 2_565 .
C31 Ca1 N2 C18 -96.38(16) 2_565 .
C6 Ca1 N2 C18 153.31(15) . .
Ca1 Ca1 N2 C18 -24.4(2) 2_565 .
C6 N1 C2 C3 168.1(2) . .
Ca1 N1 C2 C3 -11.7(3) . .
C6 N1 C2 C1 -10.7(3) . .
Ca1 N1 C2 C1 169.58(16) . .
N1 C2 C3 C4 -11.5(4) . .
C1 C2 C3 C4 167.3(2) . .
C18 N2 C4 C3 -172.5(2) . .
Ca1 N2 C4 C3 10.4(3) . .
C18 N2 C4 C5 5.4(3) . .
Ca1 N2 C4 C5 -171.76(19) . .
C2 C3 C4 N2 12.2(4) . .
C2 C3 C4 C5 -165.7(3) . .
C2 N1 C6 C11 100.5(2) . .
Ca1 N1 C6 C11 -79.7(2) . .
C2 N1 C6 C7 -83.4(2) . .
Ca1 N1 C6 C7 96.35(18) . .
C2 N1 C6 Ca1 -179.8(3) . .
N1 Ca1 C6 C11 118.5(2) . .
N2 Ca1 C6 C11 140.53(14) . .
C30 Ca1 C6 C11 -85.77(15) . .
C30 Ca1 C6 C11 7.02(16) 2_565 .
C31 Ca1 C6 C11 32.73(15) 2_565 .
C18 Ca1 C6 C11 153.28(13) . .
Ca1 Ca1 C6 C11 -40.96(14) 2_565 .
N1 Ca1 C6 C7 -105.1(2) . .
N2 Ca1 C6 C7 -83.11(16) . .
C30 Ca1 C6 C7 50.59(17) . .
C30 Ca1 C6 C7 143.38(16) 2_565 .
C31 Ca1 C6 C7 169.09(15) 2_565 .
C18 Ca1 C6 C7 -70.36(17) . .
Ca1 Ca1 C6 C7 95.40(16) 2_565 .
N2 Ca1 C6 N1 22.02(16) . .
C30 Ca1 C6 N1 155.72(15) . .
C30 Ca1 C6 N1 -111.49(15) 2_565 .
C31 Ca1 C6 N1 -85.78(15) 2_565 .
C18 Ca1 C6 N1 34.77(16) . .
Ca1 Ca1 C6 N1 -159.47(14) 2_565 .
C11 C6 C7 C8 -2.2(3) . .
N1 C6 C7 C8 -178.30(19) . .
Ca1 C6 C7 C8 -132.05(18) . .
C11 C6 C7 C12 176.5(2) . .
N1 C6 C7 C12 0.4(3) . .
Ca1 C6 C7 C12 46.6(2) . .
C6 C7 C8 C9 0.1(3) . .
C12 C7 C8 C9 -178.6(2) . .
C7 C8 C9 C10 1.2(4) . .
C8 C9 C10 C11 -0.4(4) . .
C9 C10 C11 C6 -1.6(3) . .
C9 C10 C11 C15 178.0(2) . .
C7 C6 C11 C10 2.9(3) . .
N1 C6 C11 C10 178.89(19) . .
Ca1 C6 C11 C10 136.14(18) . .
C7 C6 C11 C15 -176.61(19) . .
N1 C6 C11 C15 -0.6(3) . .
Ca1 C6 C11 C15 -43.4(2) . .
C8 C7 C12 C14 61.0(3) . .
C6 C7 C12 C14 -117.6(3) . .
C8 C7 C12 C13 -60.7(3) . .
C6 C7 C12 C13 120.6(3) . .
C10 C11 C15 C16 -54.3(3) . .
C6 C11 C15 C16 125.2(2) . .
C10 C11 C15 C17 69.6(3) . .
C6 C11 C15 C17 -110.9(3) . .
C4 N2 C18 C23 -95.5(3) . .
Ca1 N2 C18 C23 82.0(2) . .
C4 N2 C18 C19 88.1(3) . .
Ca1 N2 C18 C19 -94.5(2) . .
C4 N2 C18 Ca1 -177.5(3) . .
N1 Ca1 C18 C23 -134.11(14) . .
N2 Ca1 C18 C23 -115.9(2) . .
C30 Ca1 C18 C23 95.80(15) . .
C30 Ca1 C18 C23 -2.45(16) 2_565 .
C31 Ca1 C18 C23 -26.61(16) 2_565 .
C6 Ca1 C18 C23 -148.02(14) . .
Ca1 Ca1 C18 C23 47.50(16) 2_565 .
N1 Ca1 C18 C19 88.51(17) . .
N2 Ca1 C18 C19 106.7(2) . .
C30 Ca1 C18 C19 -41.58(18) . .
C30 Ca1 C18 C19 -139.83(17) 2_565 .
C31 Ca1 C18 C19 -163.99(17) 2_565 .
C6 Ca1 C18 C19 74.60(18) . .
Ca1 Ca1 C18 C19 -89.88(17) 2_565 .
N1 Ca1 C18 N2 -18.18(17) . .
C30 Ca1 C18 N2 -148.27(15) . .
C30 Ca1 C18 N2 113.48(16) 2_565 .
C31 Ca1 C18 N2 89.32(16) 2_565 .
C6 Ca1 C18 N2 -32.09(17) . .
Ca1 Ca1 C18 N2 163.43(14) 2_565 .
C23 C18 C19 C20 2.8(4) . .
N2 C18 C19 C20 179.2(2) . .
Ca1 C18 C19 C20 134.1(2) . .
C23 C18 C19 C24 -174.2(2) . .
N2 C18 C19 C24 2.3(4) . .
Ca1 C18 C19 C24 -42.8(3) . .
C18 C19 C20 C21 0.1(4) . .
C24 C19 C20 C21 177.1(3) . .
C19 C20 C21 C22 -1.7(5) . .
C20 C21 C22 C23 0.3(5) . .
C21 C22 C23 C18 2.5(4) . .
C21 C22 C23 C27 -177.5(3) . .
C19 C18 C23 C22 -4.0(4) . .
N2 C18 C23 C22 179.6(2) . .
Ca1 C18 C23 C22 -138.1(2) . .
C19 C18 C23 C27 175.9(2) . .
N2 C18 C23 C27 -0.5(3) . .
Ca1 C18 C23 C27 41.8(2) . .
C20 C19 C24 C25 -66.9(4) . .
C18 C19 C24 C25 110.0(3) . .
C20 C19 C24 C26 55.4(4) . .
C18 C19 C24 C26 -127.7(4) . .
C22 C23 C27 C28 -67.8(3) . .
C18 C23 C27 C28 112.2(3) . .
C22 C23 C27 C29 56.7(3) . .
C18 C23 C27 C29 -123.3(2) . .
N1 Ca1 C30 C31 -65(3) . .
N2 Ca1 C30 C31 40(3) . .
C30 Ca1 C30 C31 171(3) 2_565 .
C31 Ca1 C30 C31 171(3) 2_565 .
C6 Ca1 C30 C31 -77(3) . .
C18 Ca1 C30 C31 55(3) . .
Ca1 Ca1 C30 C31 171(3) 2_565 .
N1 Ca1 C30 Ca1 123.58(7) . 2_565
N2 Ca1 C30 Ca1 -131.54(8) . 2_565
C30 Ca1 C30 Ca1 0.0 2_565 2_565
C31 Ca1 C30 Ca1 0.27(9) 2_565 2_565
C6 Ca1 C30 Ca1 112.33(7) . 2_565
C18 Ca1 C30 Ca1 -115.80(7) . 2_565
Ca1 C30 C31 C32 19(15) . .
Ca1 C30 C31 C32 -170(100) 2_565 .
Ca1 C30 C31 Ca1 -171(3) . 2_565
C33 N3 C32 C31 -63.8(3) . .
C34 N3 C32 C31 63.9(3) . .
C30 C31 C32 N3 -19(13) . .
Ca1 C31 C32 N3 170.42(17) 2_565 .
C42 C40 C41 C42 0.1(6) 2_576 .
C40 C41 C42 C40 -0.1(6) . 2_576
